data_7010129
loop_
_publ_author_name
'Al-Benna, Sarah'
'Sarsfield, Mark J.'
'Thornton-Pett, Mark'
'Ormsby, Daniel L.'
'Maddox, Peter J.'
'Br\`es, Philippe'
'Bochmann, Manfred'

_publ_section_title
;
 Sterically hindered iminophosphorane complexes of vanadium, iron,
 cobalt and nickel: a synthetic, structural and catalytic
 study&#x200A;&#x2020;
;
_journal_issue 23
_journal_name_full 'Journal of the Chemical Society, Dalton Transactions'
_journal_page_first 4247
_journal_paper_doi 10.1039/b006329k
_journal_year 2000
_chemical_formula_sum 'C77.5 H71 Cl11 Co2 N4 P4'
_chemical_formula_weight 1690.07
_chemical_name_systematic
; 
 ? 
;
_space_group_IT_number 2
_symmetry_cell_setting triclinic
_symmetry_space_group_name_Hall '-P 1'
_symmetry_space_group_name_H-M 'P -1'
_atom_sites_solution_hydrogens geom
_atom_sites_solution_primary direct
_atom_sites_solution_secondary difmap
_audit_creation_method SHELXL-97
_cell_angle_alpha 89.686(3)
_cell_angle_beta 68.223(2)
_cell_angle_gamma 85.079(3)
_cell_formula_units_Z 2
_cell_length_a 14.5550(8)
_cell_length_b 15.5053(7)
_cell_length_c 18.2403(9)
_cell_measurement_reflns_used 37726
_cell_measurement_temperature 150(2)
_cell_measurement_theta_max 30.72
_cell_measurement_theta_min 3.09
_cell_volume 3807.1(3)
_computing_cell_refinement 'DENZO-SMN (Otwinowski & Minor, 1996)'
_computing_data_collection 'COLLECT (Nonius, 1999)'
_computing_data_reduction 'DENZO-SMN (Otwinowski & Minor, 1996)'
_computing_molecular_graphics 'ORTEX (McArdle, 1995)'
_computing_publication_material 'local program'
_computing_structure_refinement 'SHELXL-97 (Sheldrick, 1997)'
_computing_structure_solution 'SHELXS-97 (Sheldrick, 1990)'
_diffrn_ambient_temperature 150(2)
_diffrn_detector_area_resol_mean 9.091
_diffrn_measured_fraction_theta_full 0.989
_diffrn_measured_fraction_theta_max 0.989
_diffrn_measurement_device_type 'Nonius KappaCCD area detector diffractometer'
_diffrn_measurement_method
;
   Detector set at 30mm from sample with different 2theta offsets 
   1 degree phi exposures for chi=0 degree settings
   1 degree omega exposures for chi=90 degree settings
;
_diffrn_radiation_monochromator graphite
_diffrn_radiation_source 'fine-focus sealed tube'
_diffrn_radiation_type MoK\a
_diffrn_radiation_wavelength 0.71073
_diffrn_reflns_av_R_equivalents 0.1075
_diffrn_reflns_av_sigmaI/netI 0.1000
_diffrn_reflns_limit_h_max 17
_diffrn_reflns_limit_h_min -17
_diffrn_reflns_limit_k_max 18
_diffrn_reflns_limit_k_min -18
_diffrn_reflns_limit_l_max 22
_diffrn_reflns_limit_l_min -22
_diffrn_reflns_number 47456
_diffrn_reflns_theta_full 25.63
_diffrn_reflns_theta_max 25.63
_diffrn_reflns_theta_min 3.09
_exptl_absorpt_coefficient_mu 0.953
_exptl_absorpt_correction_T_max 0.9812
_exptl_absorpt_correction_T_min 0.7255
_exptl_absorpt_correction_type multi-scan
_exptl_absorpt_process_details
;
 Using multiple and symmetry-related data measurements via the program SORTAV
 See R.H. Blessing, Acta Cryst (1995), A51, 33-38 
;
_exptl_crystal_colour 'light blue'
_exptl_crystal_density_diffrn 1.474
_exptl_crystal_density_method 'not measured'
_exptl_crystal_description prism
_exptl_crystal_F_000 1730
_exptl_crystal_size_max 0.36
_exptl_crystal_size_mid 0.12
_exptl_crystal_size_min 0.02
_refine_diff_density_max 1.432
_refine_diff_density_min -1.224
_refine_diff_density_rms 0.107
_refine_ls_extinction_coef 0.0056(6)
_refine_ls_extinction_expression Fc^*^=kFc[1+0.001xFc^2^\l^3^/sin(2\q)]^-1/4^
_refine_ls_extinction_method SHELXL
_refine_ls_goodness_of_fit_ref 1.110
_refine_ls_hydrogen_treatment mixed
_refine_ls_matrix_type full
_refine_ls_number_parameters 911
_refine_ls_number_reflns 14209
_refine_ls_number_restraints 1126
_refine_ls_restrained_S_all 1.105
_refine_ls_R_factor_all 0.1416
_refine_ls_R_factor_gt 0.0974
_refine_ls_shift/su_max 1.064
_refine_ls_shift/su_mean 0.017
_refine_ls_structure_factor_coef Fsqd
_refine_ls_weighting_details 'calc w=1/[\s^2^(Fo^2^)+(0.0748P)^2^+21.0890P] where P=(Fo^2^+2Fc^2^)/3'
_refine_ls_weighting_scheme calc
_refine_ls_wR_factor_gt 0.2222
_refine_ls_wR_factor_ref 0.2434
_reflns_number_gt 9685
_reflns_number_total 14209
_reflns_threshold_expression >2sigma(I)
_cod_data_source_file b006329k.txt
_cod_data_source_block sab9
_cod_depositor_comments
;
The following automatic conversions were performed:
'_symmetry_cell_setting' value 'Triclinic' changed to 'triclinic'
according to '/home/saulius/struct/CIF-dictionaries/cif_core.dic'
dictionary named 'cif_core.dic' version 2.4.1 from 2010-06-29.

Automatic conversion script
Id: cif_fix_enum 1527 2010-12-29 10:47:43Z saulius 
;
_cod_original_sg_symbol_H-M P-1
_cod_original_formula_sum 'C77.50 H71 Cl11 Co2 N4 P4'
_cod_database_code 7010129

loop_
_symmetry_equiv_pos_as_xyz
'x, y, z'
'-x, -y, -z'

loop_
_atom_site_label
_atom_site_type_symbol
_atom_site_fract_x
_atom_site_fract_y
_atom_site_fract_z
_atom_site_U_iso_or_equiv
_atom_site_adp_type
_atom_site_occupancy
_atom_site_symmetry_multiplicity
_atom_site_calc_flag
_atom_site_refinement_flags
_atom_site_disorder_assembly
_atom_site_disorder_group
Co1 Co -0.00310(8) 0.72016(6) 0.07509(6) 0.0354(3) Uani 1 1 d . . .
Cl1 Cl 0.00276(14) 0.79737(11) 0.17855(11) 0.0387(4) Uani 1 1 d . . .
Cl2 Cl -0.00546(15) 0.57405(12) 0.08729(11) 0.0402(4) Uani 1 1 d . . .
N1 N 0.1197(4) 0.7418(4) -0.0202(3) 0.0386(15) Uani 1 1 d D . .
C11 C 0.2131(5) 0.7370(4) -0.0095(4) 0.0371(17) Uani 1 1 d D . .
C12 C 0.2256(5) 0.6871(5) 0.0501(4) 0.0418(18) Uani 1 1 d D . .
H12 H 0.1728 0.6558 0.0828 0.050 Uiso 1 1 calc R . .
C13 C 0.3144(6) 0.6825(5) 0.0624(5) 0.048(2) Uani 1 1 d D . .
H13 H 0.3211 0.6492 0.1043 0.058 Uiso 1 1 calc R . .
C14 C 0.3932(6) 0.7257(5) 0.0146(5) 0.049(2) Uani 1 1 d D . .
H14 H 0.4541 0.7220 0.0229 0.059 Uiso 1 1 calc R . .
C15 C 0.3814(6) 0.7746(5) -0.0455(5) 0.046(2) Uani 1 1 d D . .
H15 H 0.4348 0.8051 -0.0785 0.056 Uiso 1 1 calc R . .
C16 C 0.2930(5) 0.7798(5) -0.0584(4) 0.0384(17) Uani 1 1 d D . .
H16 H 0.2869 0.8125 -0.1008 0.046 Uiso 1 1 calc R . .
P1 P 0.11931(15) 0.73847(12) -0.10809(11) 0.0349(4) Uani 1 1 d D . .
C111 C 0.2108(5) 0.6583(4) -0.1706(4) 0.0367(17) Uani 1 1 d D . .
C112 C 0.2014(6) 0.5717(5) -0.1464(5) 0.046(2) Uani 1 1 d D . .
H112 H 0.1493 0.5586 -0.0990 0.056 Uiso 1 1 calc R . .
C113 C 0.2689(6) 0.5055(5) -0.1924(5) 0.048(2) Uani 1 1 d D . .
H113 H 0.2632 0.4473 -0.1760 0.057 Uiso 1 1 calc R . .
C114 C 0.3441(6) 0.5245(5) -0.2618(5) 0.053(2) Uani 1 1 d D . .
H114 H 0.3886 0.4790 -0.2936 0.064 Uiso 1 1 calc R . .
C115 C 0.3551(7) 0.6087(5) -0.2853(5) 0.058(2) Uani 1 1 d D . .
H115 H 0.4076 0.6211 -0.3327 0.069 Uiso 1 1 calc R . .
C116 C 0.2888(5) 0.6763(5) -0.2394(4) 0.0453(19) Uani 1 1 d D . .
H116 H 0.2973 0.7345 -0.2552 0.054 Uiso 1 1 calc R . .
C121 C 0.1262(4) 0.8400(4) -0.1573(4) 0.0359(16) Uani 1 1 d D . .
C122 C 0.1374(6) 0.8436(5) -0.2370(4) 0.0417(18) Uani 1 1 d D . .
H122 H 0.1450 0.7916 -0.2668 0.050 Uiso 1 1 calc R . .
C123 C 0.1373(6) 0.9228(4) -0.2720(4) 0.0421(18) Uani 1 1 d D . .
H123 H 0.1433 0.9254 -0.3256 0.051 Uiso 1 1 calc R . .
C124 C 0.1286(6) 0.9983(5) -0.2292(4) 0.048(2) Uani 1 1 d D . .
H124 H 0.1309 1.0525 -0.2540 0.058 Uiso 1 1 calc R . .
C125 C 0.1167(7) 0.9954(5) -0.1512(5) 0.054(2) Uani 1 1 d D . .
H125 H 0.1087 1.0477 -0.1217 0.065 Uiso 1 1 calc R . .
C126 C 0.1164(6) 0.9164(4) -0.1147(4) 0.047(2) Uani 1 1 d D . .
H126 H 0.1094 0.9147 -0.0609 0.057 Uiso 1 1 calc R . .
C1 C 0.0029(5) 0.6998(5) -0.1017(4) 0.0358(16) Uani 1 1 d . . .
H1A H 0.0030 0.6397 -0.0832 0.043 Uiso 1 1 calc R . .
H1B H 0.0043 0.6964 -0.1563 0.043 Uiso 1 1 calc R . .
P2 P -0.11642(15) 0.75568(12) -0.04150(11) 0.0354(4) Uani 1 1 d D . .
C211 C -0.1310(4) 0.8589(4) -0.0831(4) 0.0364(17) Uani 1 1 d D . .
C212 C -0.1151(5) 0.8661(4) -0.1636(4) 0.0388(17) Uani 1 1 d D . .
H212 H -0.0974 0.8159 -0.1973 0.047 Uiso 1 1 calc R . .
C213 C -0.1253(6) 0.9470(5) -0.1934(5) 0.0452(19) Uani 1 1 d D . .
H213 H -0.1128 0.9524 -0.2481 0.054 Uiso 1 1 calc R . .
C214 C -0.1537(6) 1.0205(5) -0.1444(5) 0.049(2) Uani 1 1 d D . .
H214 H -0.1620 1.0756 -0.1653 0.059 Uiso 1 1 calc R . .
C215 C -0.1697(7) 1.0135(5) -0.0656(5) 0.052(2) Uani 1 1 d D . .
H215 H -0.1883 1.0639 -0.0322 0.062 Uiso 1 1 calc R . .
C216 C -0.1588(6) 0.9330(4) -0.0345(5) 0.047(2) Uani 1 1 d D . .
H216 H -0.1703 0.9285 0.0201 0.057 Uiso 1 1 calc R . .
C221 C -0.2027(5) 0.6847(4) -0.0514(3) 0.0360(16) Uani 1 1 d D . .
C222 C -0.2672(5) 0.7068(5) -0.0904(4) 0.0437(19) Uani 1 1 d D . .
H222 H -0.2664 0.7614 -0.1143 0.052 Uiso 1 1 calc R . .
C223 C -0.3333(7) 0.6479(5) -0.0941(6) 0.056(2) Uani 1 1 d D . .
H223 H -0.3771 0.6624 -0.1210 0.067 Uiso 1 1 calc R . .
C224 C -0.3347(7) 0.5692(6) -0.0590(6) 0.062(3) Uani 1 1 d D . .
H224 H -0.3797 0.5294 -0.0613 0.075 Uiso 1 1 calc R . .
C225 C -0.2705(7) 0.5477(6) -0.0200(6) 0.061(3) Uani 1 1 d D . .
H225 H -0.2719 0.4933 0.0045 0.073 Uiso 1 1 calc R . .
C226 C -0.2048(6) 0.6047(5) -0.0168(5) 0.051(2) Uani 1 1 d D . .
H226 H -0.1605 0.5892 0.0093 0.062 Uiso 1 1 calc R . .
N2 N -0.1237(4) 0.7610(4) 0.0489(3) 0.0363(14) Uani 1 1 d D . .
C21 C -0.2207(5) 0.7688(4) 0.1103(4) 0.0400(18) Uani 1 1 d D . .
C22 C -0.3064(5) 0.8050(6) 0.0996(5) 0.052(2) Uani 1 1 d D . .
H22 H -0.3008 0.8283 0.0500 0.063 Uiso 1 1 calc R . .
C23 C -0.3993(6) 0.8073(7) 0.1602(5) 0.061(3) Uani 1 1 d D . .
H23 H -0.4569 0.8297 0.1512 0.074 Uiso 1 1 calc R . .
C24 C -0.4074(6) 0.7772(7) 0.2330(5) 0.066(3) Uani 1 1 d D . .
H24 H -0.4707 0.7804 0.2747 0.079 Uiso 1 1 calc R . .
C25 C -0.3249(6) 0.7425(6) 0.2459(5) 0.056(2) Uani 1 1 d D . .
H25 H -0.3312 0.7210 0.2963 0.067 Uiso 1 1 calc R . .
C26 C -0.2319(6) 0.7388(5) 0.1852(4) 0.046(2) Uani 1 1 d D . .
H26 H -0.1750 0.7156 0.1948 0.055 Uiso 1 1 calc R . .
Co2 Co -0.00621(8) 0.21774(7) 0.42746(6) 0.0374(3) Uani 1 1 d . . .
Cl3 Cl -0.00265(15) 0.07164(12) 0.41467(11) 0.0426(5) Uani 1 1 d . . .
Cl4 Cl -0.00340(15) 0.29659(12) 0.32107(11) 0.0411(5) Uani 1 1 d . . .
N3 N 0.1132(4) 0.2440(4) 0.4529(3) 0.0371(14) Uani 1 1 d D . .
C31 C 0.2084(5) 0.2416(4) 0.3881(4) 0.0376(17) Uani 1 1 d D . .
C32 C 0.2850(5) 0.2871(5) 0.3939(5) 0.0463(19) Uani 1 1 d D . .
H32 H 0.2743 0.3196 0.4408 0.056 Uiso 1 1 calc R . .
C33 C 0.3758(6) 0.2848(6) 0.3319(5) 0.058(2) Uani 1 1 d D . .
H33 H 0.4271 0.3156 0.3365 0.070 Uiso 1 1 calc R . .
C34 C 0.3923(7) 0.2384(6) 0.2638(5) 0.059(2) Uani 1 1 d D . .
H34 H 0.4547 0.2371 0.2213 0.071 Uiso 1 1 calc R . .
C35 C 0.3171(6) 0.1931(6) 0.2573(4) 0.052(2) Uani 1 1 d D . .
H35 H 0.3277 0.1608 0.2104 0.062 Uiso 1 1 calc R . .
C36 C 0.2262(6) 0.1957(5) 0.3202(4) 0.046(2) Uani 1 1 d D . .
H36 H 0.1751 0.1645 0.3156 0.055 Uiso 1 1 calc R . .
P3 P 0.11161(15) 0.23613(12) 0.54100(11) 0.0354(4) Uani 1 1 d D . .
C311 C 0.2080(5) 0.1566(4) 0.5442(3) 0.0352(16) Uani 1 1 d D . .
C312 C 0.2020(6) 0.0713(4) 0.5219(4) 0.0437(19) Uani 1 1 d D . .
H312 H 0.1483 0.0579 0.5077 0.052 Uiso 1 1 calc R . .
C313 C 0.2743(6) 0.0071(5) 0.5208(5) 0.050(2) Uani 1 1 d D . .
H313 H 0.2699 -0.0506 0.5060 0.059 Uiso 1 1 calc R . .
C314 C 0.3527(6) 0.0260(5) 0.5410(5) 0.053(2) Uani 1 1 d D . .
H314 H 0.4022 -0.0186 0.5400 0.064 Uiso 1 1 calc R . .
C315 C 0.3595(6) 0.1098(5) 0.5628(6) 0.057(2) Uani 1 1 d D . .
H315 H 0.4141 0.1227 0.5762 0.069 Uiso 1 1 calc R . .
C316 C 0.2866(6) 0.1754(5) 0.5652(5) 0.048(2) Uani 1 1 d D . .
H316 H 0.2907 0.2327 0.5812 0.058 Uiso 1 1 calc R . .
C321 C 0.1163(4) 0.3364(4) 0.5880(4) 0.0373(17) Uani 1 1 d D . .
C322 C 0.1305(6) 0.3380(5) 0.6598(4) 0.0430(19) Uani 1 1 d D . .
H322 H 0.1393 0.2852 0.6841 0.052 Uiso 1 1 calc R . .
C323 C 0.1318(6) 0.4163(5) 0.6957(5) 0.047(2) Uani 1 1 d D . .
H323 H 0.1414 0.4176 0.7444 0.056 Uiso 1 1 calc R . .
C324 C 0.1188(7) 0.4923(5) 0.6594(5) 0.051(2) Uani 1 1 d D . .
H324 H 0.1214 0.5460 0.6831 0.062 Uiso 1 1 calc R . .
C325 C 0.1023(7) 0.4921(5) 0.5906(5) 0.053(2) Uani 1 1 d D . .
H325 H 0.0899 0.5454 0.5685 0.064 Uiso 1 1 calc R . .
C326 C 0.1035(6) 0.4141(4) 0.5524(4) 0.0441(19) Uani 1 1 d D . .
H326 H 0.0956 0.4138 0.5029 0.053 Uiso 1 1 calc R . .
C3 C -0.0037(5) 0.1944(5) 0.6027(4) 0.0352(16) Uani 1 1 d . . .
H3A H -0.0031 0.1909 0.6567 0.042 Uiso 1 1 calc R . .
H3B H -0.0017 0.1342 0.5839 0.042 Uiso 1 1 calc R . .
P4 P -0.12356(15) 0.24847(13) 0.61142(11) 0.0372(5) Uani 1 1 d D . .
C411 C -0.2094(5) 0.1780(4) 0.6745(4) 0.0361(17) Uani 1 1 d D . .
C412 C -0.2136(6) 0.0981(5) 0.6425(5) 0.0453(19) Uani 1 1 d D . .
H412 H -0.1708 0.0821 0.5899 0.054 Uiso 1 1 calc R . .
C413 C -0.2803(6) 0.0417(5) 0.6871(5) 0.050(2) Uani 1 1 d D . .
H413 H -0.2848 -0.0121 0.6646 0.060 Uiso 1 1 calc R . .
C414 C -0.3399(6) 0.0640(5) 0.7641(5) 0.049(2) Uani 1 1 d D . .
H414 H -0.3853 0.0251 0.7948 0.059 Uiso 1 1 calc R . .
C415 C -0.3343(6) 0.1417(5) 0.7967(5) 0.049(2) Uani 1 1 d D . .
H415 H -0.3750 0.1558 0.8502 0.059 Uiso 1 1 calc R . .
C416 C -0.2697(5) 0.2001(5) 0.7525(4) 0.0433(19) Uani 1 1 d D . .
H416 H -0.2667 0.2543 0.7752 0.052 Uiso 1 1 calc R . .
C421 C -0.1381(4) 0.3524(4) 0.6585(4) 0.0391(17) Uani 1 1 d D . .
C422 C -0.1672(6) 0.4254(4) 0.6249(5) 0.0456(19) Uani 1 1 d D . .
H422 H -0.1802 0.4194 0.5779 0.055 Uiso 1 1 calc R . .
C423 C -0.1774(7) 0.5067(5) 0.6595(5) 0.052(2) Uani 1 1 d D . .
H423 H -0.1963 0.5563 0.6359 0.062 Uiso 1 1 calc R . .
C424 C -0.1602(7) 0.5155(5) 0.7279(5) 0.051(2) Uani 1 1 d D . .
H424 H -0.1689 0.5714 0.7520 0.061 Uiso 1 1 calc R . .
C425 C -0.1303(6) 0.4445(5) 0.7623(4) 0.0449(19) Uani 1 1 d D . .
H425 H -0.1165 0.4517 0.8088 0.054 Uiso 1 1 calc R . .
C426 C -0.1207(6) 0.3626(4) 0.7286(4) 0.0393(17) Uani 1 1 d D . .
H426 H -0.1022 0.3134 0.7529 0.047 Uiso 1 1 calc R . .
N4 N -0.1299(5) 0.2524(4) 0.5249(4) 0.0401(15) Uani 1 1 d D . .
C41 C -0.2252(5) 0.2556(4) 0.5183(4) 0.0422(19) Uani 1 1 d D . .
C42 C -0.2317(6) 0.2232(5) 0.4503(5) 0.048(2) Uani 1 1 d D . .
H42 H -0.1725 0.2008 0.4088 0.057 Uiso 1 1 calc R . .
C43 C -0.3217(6) 0.2222(6) 0.4402(5) 0.053(2) Uani 1 1 d D . .
H43 H -0.3237 0.1987 0.3929 0.063 Uiso 1 1 calc R . .
C44 C -0.4085(6) 0.2558(6) 0.4998(5) 0.060(3) Uani 1 1 d D . .
H44 H -0.4703 0.2566 0.4932 0.072 Uiso 1 1 calc R . .
C45 C -0.4044(6) 0.2879(6) 0.5685(5) 0.057(2) Uani 1 1 d D . .
H45 H -0.4639 0.3098 0.6098 0.069 Uiso 1 1 calc R . .
C46 C -0.3139(6) 0.2886(6) 0.5781(5) 0.054(2) Uani 1 1 d D . .
H46 H -0.3123 0.3116 0.6257 0.065 Uiso 1 1 calc R . .
C1AS C 0.3609(12) 0.5120(8) 0.5171(7) 0.059(4) Uani 0.50 1 d PDU A 1
H1AS H 0.2905 0.5349 0.5433 0.071 Uiso 0.50 1 calc PR A 1
H1AS H 0.4035 0.5548 0.5247 0.071 Uiso 0.50 1 calc PR A 1
C1BS C 0.4508(17) 0.4830(15) 0.4876(11) 0.136(9) Uani 0.50 1 d PDU A 2
H1BS H 0.5210 0.4595 0.4618 0.163 Uiso 0.50 1 calc PR A 2
H1BS H 0.4483 0.5401 0.5126 0.163 Uiso 0.50 1 calc PR A 2
Cl1S Cl 0.3893(3) 0.4916(3) 0.4168(3) 0.1193(13) Uani 1 1 d DU . .
Cl2S Cl 0.3830(4) 0.4121(3) 0.5563(3) 0.1287(14) Uani 1 1 d DU . .
C2AS C 0.4370(11) 0.4927(8) 0.2079(8) 0.068(4) Uani 0.50 1 d PDU B 1
H2AS H 0.3731 0.4825 0.2034 0.082 Uiso 0.50 1 calc PR B 1
H2AS H 0.4363 0.4692 0.2586 0.082 Uiso 0.50 1 calc PR B 1
C2BS C 0.5361(14) 0.5497(8) 0.1293(11) 0.092(6) Uani 0.50 1 d PDU B 2
H2BS H 0.6017 0.5645 0.1275 0.110 Uiso 0.50 1 calc PR B 2
H2BS H 0.5276 0.5714 0.0809 0.110 Uiso 0.50 1 calc PR B 2
Cl3S Cl 0.4468(4) 0.6002(3) 0.2087(3) 0.151(2) Uani 1 1 d DU . .
Cl4S Cl 0.5347(2) 0.43686(19) 0.1298(2) 0.0814(9) Uani 1 1 d DU . .
C3S C 0.6088(9) 0.0088(9) 0.2599(6) 0.099(4) Uani 1 1 d DU . .
H3SA H 0.6134 -0.0552 0.2617 0.118 Uiso 1 1 calc R . .
H3SB H 0.6697 0.0284 0.2641 0.118 Uiso 1 1 calc R . .
Cl5S Cl 0.6027(3) 0.0402(2) 0.1700(2) 0.1065(12) Uani 1 1 d DU . .
Cl6S Cl 0.5068(4) 0.0510(5) 0.3392(3) 0.195(3) Uani 1 1 d DU . .
C4S C 0.4442(11) -0.0286(9) 0.0072(15) 0.090(7) Uani 0.50 1 d PDU . .
H4S1 H 0.4142 -0.0369 -0.0326 0.108 Uiso 0.50 1 calc PR . .
H4S2 H 0.4048 -0.0580 0.0555 0.108 Uiso 0.50 1 calc PR . .
Cl7S Cl 0.4342(3) 0.0795(2) 0.0290(2) 0.1056(11) Uani 1 1 d DU . .

loop_
_atom_site_aniso_label
_atom_site_aniso_U_11
_atom_site_aniso_U_22
_atom_site_aniso_U_33
_atom_site_aniso_U_23
_atom_site_aniso_U_13
_atom_site_aniso_U_12
Co1 0.0419(6) 0.0370(6) 0.0314(5) 0.0048(4) -0.0177(5) -0.0059(4)
Cl1 0.0520(11) 0.0353(9) 0.0343(10) 0.0017(7) -0.0220(8) -0.0068(8)
Cl2 0.0492(11) 0.0357(9) 0.0403(10) 0.0027(8) -0.0210(9) -0.0077(8)
N1 0.046(4) 0.045(4) 0.028(3) 0.006(3) -0.016(3) -0.009(3)
C11 0.041(4) 0.037(4) 0.039(4) -0.002(3) -0.022(4) -0.002(3)
C12 0.044(5) 0.051(5) 0.035(4) 0.001(3) -0.020(4) -0.008(4)
C13 0.051(5) 0.054(5) 0.045(5) 0.003(4) -0.025(4) 0.000(4)
C14 0.045(5) 0.058(5) 0.048(5) -0.007(4) -0.022(4) 0.000(4)
C15 0.042(5) 0.053(5) 0.046(5) 0.001(4) -0.015(4) -0.015(4)
C16 0.041(4) 0.043(4) 0.035(4) -0.002(3) -0.017(3) -0.010(3)
P1 0.0433(11) 0.0356(10) 0.0301(10) 0.0037(8) -0.0178(9) -0.0083(8)
C111 0.040(4) 0.035(4) 0.042(4) 0.002(3) -0.022(4) -0.005(3)
C112 0.052(5) 0.052(5) 0.041(5) -0.001(4) -0.022(4) -0.011(4)
C113 0.051(5) 0.043(5) 0.059(6) -0.006(4) -0.032(4) -0.004(4)
C114 0.045(5) 0.055(5) 0.061(6) -0.009(4) -0.023(4) 0.003(4)
C115 0.056(6) 0.065(6) 0.047(5) 0.001(4) -0.015(4) 0.001(5)
C116 0.046(5) 0.046(5) 0.046(5) 0.004(4) -0.020(4) -0.002(4)
C121 0.044(4) 0.032(4) 0.037(4) 0.004(3) -0.019(3) -0.009(3)
C122 0.057(5) 0.040(4) 0.030(4) 0.004(3) -0.018(4) -0.009(4)
C123 0.041(4) 0.044(4) 0.043(5) 0.002(4) -0.019(4) -0.002(3)
C124 0.052(5) 0.054(5) 0.043(5) 0.008(4) -0.022(4) -0.006(4)
C125 0.079(6) 0.032(4) 0.066(6) 0.002(4) -0.044(5) -0.005(4)
C126 0.066(6) 0.049(5) 0.036(4) -0.002(4) -0.029(4) -0.004(4)
C1 0.041(4) 0.038(4) 0.033(4) 0.005(3) -0.019(3) -0.005(3)
P2 0.0425(11) 0.0361(10) 0.0331(10) 0.0034(8) -0.0200(9) -0.0055(8)
C211 0.042(4) 0.032(4) 0.040(4) 0.003(3) -0.020(3) -0.008(3)
C212 0.044(4) 0.039(4) 0.036(4) 0.000(3) -0.019(4) -0.001(3)
C213 0.054(5) 0.051(5) 0.039(4) 0.010(4) -0.025(4) -0.014(4)
C214 0.053(5) 0.038(4) 0.062(6) 0.013(4) -0.028(4) -0.007(4)
C215 0.068(6) 0.035(4) 0.060(6) -0.010(4) -0.032(5) -0.001(4)
C216 0.057(5) 0.047(5) 0.044(5) -0.001(4) -0.028(4) 0.005(4)
C221 0.044(4) 0.036(4) 0.031(4) 0.000(3) -0.017(3) -0.005(3)
C222 0.046(5) 0.050(5) 0.043(5) 0.006(4) -0.025(4) -0.008(4)
C223 0.060(6) 0.060(6) 0.070(6) 0.008(5) -0.047(5) -0.015(4)
C224 0.068(6) 0.059(6) 0.078(7) 0.018(5) -0.044(6) -0.031(5)
C225 0.068(6) 0.057(6) 0.073(7) 0.024(5) -0.040(5) -0.020(5)
C226 0.060(6) 0.050(5) 0.057(6) 0.010(4) -0.036(5) -0.007(4)
N2 0.040(4) 0.041(3) 0.030(3) 0.002(3) -0.015(3) -0.003(3)
C21 0.038(4) 0.048(4) 0.034(4) 0.003(3) -0.013(3) -0.007(3)
C22 0.041(5) 0.074(6) 0.042(5) 0.009(4) -0.017(4) 0.000(4)
C23 0.039(5) 0.088(7) 0.052(6) 0.007(5) -0.014(4) 0.008(5)
C24 0.041(5) 0.092(8) 0.058(6) 0.005(5) -0.011(5) -0.007(5)
C25 0.054(5) 0.075(6) 0.039(5) 0.012(4) -0.015(4) -0.015(5)
C26 0.048(5) 0.055(5) 0.037(4) 0.005(4) -0.018(4) -0.004(4)
Co2 0.0485(6) 0.0380(6) 0.0306(6) 0.0029(4) -0.0194(5) -0.0079(5)
Cl3 0.0576(12) 0.0356(10) 0.0393(10) 0.0059(8) -0.0223(9) -0.0092(8)
Cl4 0.0609(12) 0.0346(9) 0.0339(10) 0.0044(7) -0.0246(9) -0.0054(8)
N3 0.047(4) 0.036(3) 0.028(3) 0.002(3) -0.013(3) -0.009(3)
C31 0.046(4) 0.036(4) 0.029(4) 0.013(3) -0.012(3) -0.002(3)
C32 0.052(5) 0.042(4) 0.044(5) -0.001(4) -0.016(4) -0.006(4)
C33 0.055(6) 0.055(5) 0.058(6) 0.003(5) -0.012(5) -0.012(4)
C34 0.057(6) 0.059(6) 0.051(6) 0.006(4) -0.010(5) 0.009(5)
C35 0.062(6) 0.061(5) 0.032(4) 0.003(4) -0.020(4) 0.002(4)
C36 0.058(5) 0.048(5) 0.034(4) 0.003(4) -0.020(4) -0.006(4)
P3 0.0452(11) 0.0343(10) 0.0316(10) 0.0041(8) -0.0191(9) -0.0082(8)
C311 0.036(4) 0.039(4) 0.032(4) 0.007(3) -0.014(3) -0.008(3)
C312 0.051(5) 0.043(4) 0.041(5) 0.004(4) -0.020(4) -0.013(4)
C313 0.060(6) 0.034(4) 0.057(5) 0.000(4) -0.026(4) -0.001(4)
C314 0.053(5) 0.045(5) 0.068(6) 0.008(4) -0.031(5) 0.002(4)
C315 0.049(5) 0.057(6) 0.078(7) 0.008(5) -0.037(5) -0.007(4)
C316 0.051(5) 0.039(4) 0.059(5) 0.001(4) -0.025(4) -0.007(4)
C321 0.042(4) 0.039(4) 0.037(4) 0.002(3) -0.019(3) -0.010(3)
C322 0.057(5) 0.043(4) 0.040(4) 0.003(4) -0.029(4) -0.009(4)
C323 0.057(5) 0.047(5) 0.040(5) 0.000(4) -0.023(4) -0.005(4)
C324 0.070(6) 0.039(4) 0.048(5) -0.005(4) -0.025(5) -0.012(4)
C325 0.082(7) 0.036(4) 0.044(5) 0.004(4) -0.024(5) -0.007(4)
C326 0.066(6) 0.036(4) 0.031(4) 0.006(3) -0.019(4) -0.007(4)
C3 0.046(4) 0.031(4) 0.033(4) 0.004(3) -0.020(3) -0.005(3)
P4 0.0459(12) 0.0383(10) 0.0313(10) 0.0045(8) -0.0184(9) -0.0071(9)
C411 0.041(4) 0.036(4) 0.036(4) 0.006(3) -0.019(3) -0.008(3)
C412 0.051(5) 0.045(5) 0.042(5) 0.003(4) -0.018(4) -0.010(4)
C413 0.053(5) 0.045(5) 0.055(5) -0.001(4) -0.023(4) -0.001(4)
C414 0.046(5) 0.053(5) 0.052(5) 0.012(4) -0.020(4) -0.011(4)
C415 0.049(5) 0.058(5) 0.042(5) 0.010(4) -0.017(4) -0.014(4)
C416 0.046(5) 0.041(4) 0.051(5) -0.001(4) -0.026(4) -0.005(4)
C421 0.043(4) 0.036(4) 0.043(4) 0.006(3) -0.020(4) -0.009(3)
C422 0.053(5) 0.044(5) 0.042(5) 0.011(4) -0.020(4) -0.004(4)
C423 0.068(6) 0.033(4) 0.047(5) 0.008(4) -0.014(4) 0.001(4)
C424 0.061(6) 0.043(5) 0.047(5) -0.004(4) -0.018(4) -0.007(4)
C425 0.053(5) 0.050(5) 0.036(4) 0.002(4) -0.020(4) -0.012(4)
C426 0.046(5) 0.039(4) 0.035(4) 0.006(3) -0.017(4) -0.008(3)
N4 0.045(4) 0.047(4) 0.030(3) 0.006(3) -0.016(3) -0.005(3)
C41 0.048(5) 0.045(4) 0.040(4) 0.013(4) -0.024(4) -0.008(4)
C42 0.046(5) 0.052(5) 0.048(5) 0.003(4) -0.018(4) -0.011(4)
C43 0.052(5) 0.065(6) 0.054(5) 0.011(4) -0.033(5) -0.014(4)
C44 0.053(6) 0.071(6) 0.073(7) 0.021(5) -0.040(5) -0.017(5)
C45 0.050(5) 0.072(6) 0.050(5) 0.015(5) -0.019(4) -0.002(5)
C46 0.055(6) 0.070(6) 0.047(5) 0.017(4) -0.029(4) -0.012(5)
C1AS 0.033(9) 0.038(8) 0.066(8) -0.021(7) 0.023(8) 0.013(7)
C1BS 0.31(3) 0.058(15) 0.049(14) 0.019(10) -0.076(16) 0.005(16)
Cl1S 0.123(3) 0.113(3) 0.132(3) -0.041(2) -0.062(3) 0.009(2)
Cl2S 0.136(4) 0.108(3) 0.149(4) 0.016(3) -0.060(3) -0.015(3)
C2AS 0.051(10) 0.131(10) 0.026(8) 0.011(9) -0.015(7) -0.025(10)
C2BS 0.090(15) 0.092(9) 0.119(17) 0.016(13) -0.065(11) -0.029(12)
Cl3S 0.249(6) 0.106(3) 0.121(3) -0.044(2) -0.117(4) 0.087(3)
Cl4S 0.0723(17) 0.0792(18) 0.107(2) -0.0305(16) -0.0515(17) 0.0042(14)
C3S 0.103(9) 0.089(9) 0.112(8) 0.005(7) -0.050(7) -0.006(7)
Cl5S 0.108(3) 0.095(2) 0.107(3) 0.044(2) -0.025(2) -0.031(2)
Cl6S 0.119(3) 0.358(9) 0.096(3) 0.015(4) -0.050(3) 0.089(5)
C4S 0.079(16) 0.112(11) 0.082(17) 0.020(13) -0.026(13) -0.039(14)
Cl7S 0.103(3) 0.110(3) 0.130(3) 0.005(2) -0.073(2) -0.012(2)

loop_
_atom_type_symbol
_atom_type_description
_atom_type_scat_dispersion_real
_atom_type_scat_dispersion_imag
_atom_type_scat_source
C C 0.0033 0.0016 'International Tables Vol C Tables 4.2.6.8 and 6.1.1.4'
H H 0.0000 0.0000 'International Tables Vol C Tables 4.2.6.8 and 6.1.1.4'
Cl Cl 0.1484 0.1585 'International Tables Vol C Tables 4.2.6.8 and 6.1.1.4'
Co Co 0.3494 0.9721 'International Tables Vol C Tables 4.2.6.8 and 6.1.1.4'
N N 0.0061 0.0033 'International Tables Vol C Tables 4.2.6.8 and 6.1.1.4'
P P 0.1023 0.0942 'International Tables Vol C Tables 4.2.6.8 and 6.1.1.4'

loop_
_geom_angle_atom_site_label_1
_geom_angle_atom_site_label_2
_geom_angle_atom_site_label_3
_geom_angle
_geom_angle_site_symmetry_1
_geom_angle_site_symmetry_3
_geom_angle_publ_flag
N1 Co1 N2 107.5(2) . . ?
N1 Co1 Cl1 107.04(18) . . ?
N2 Co1 Cl1 111.71(18) . . ?
N1 Co1 Cl2 107.17(19) . . ?
N2 Co1 Cl2 105.96(18) . . ?
Cl1 Co1 Cl2 117.07(8) . . ?
C11 N1 P1 119.3(5) . . ?
C11 N1 Co1 117.4(4) . . ?
P1 N1 Co1 121.2(3) . . ?
C12 C11 C16 118.5(6) . . ?
C12 C11 N1 119.6(6) . . ?
C16 C11 N1 121.9(6) . . ?
C11 C12 C13 120.6(7) . . ?
C14 C13 C12 121.0(7) . . ?
C13 C14 C15 118.5(7) . . ?
C14 C15 C16 121.1(7) . . ?
C15 C16 C11 120.3(7) . . ?
N1 P1 C111 112.4(3) . . ?
N1 P1 C121 116.4(3) . . ?
C111 P1 C121 110.3(3) . . ?
N1 P1 C1 107.5(3) . . ?
C111 P1 C1 103.4(3) . . ?
C121 P1 C1 105.6(3) . . ?
C116 C111 C112 119.3(6) . . ?
C116 C111 P1 124.4(5) . . ?
C112 C111 P1 116.3(5) . . ?
C113 C112 C111 119.8(7) . . ?
C114 C113 C112 120.1(7) . . ?
C115 C114 C113 120.7(8) . . ?
C114 C115 C116 120.1(8) . . ?
C111 C116 C115 120.0(7) . . ?
C126 C121 C122 119.4(6) . . ?
C126 C121 P1 119.3(5) . . ?
C122 C121 P1 121.3(5) . . ?
C123 C122 C121 119.9(7) . . ?
C122 C123 C124 120.1(7) . . ?
C125 C124 C123 120.4(7) . . ?
C124 C125 C126 120.4(7) . . ?
C121 C126 C125 119.8(7) . . ?
P1 C1 P2 122.1(4) . . ?
N2 P2 C221 110.7(3) . . ?
N2 P2 C211 114.4(3) . . ?
C221 P2 C211 110.6(3) . . ?
N2 P2 C1 108.8(3) . . ?
C221 P2 C1 102.3(3) . . ?
C211 P2 C1 109.2(3) . . ?
C216 C211 C212 119.5(6) . . ?
C216 C211 P2 119.2(5) . . ?
C212 C211 P2 121.3(5) . . ?
C213 C212 C211 119.3(6) . . ?
C212 C213 C214 120.9(7) . . ?
C215 C214 C213 119.9(7) . . ?
C214 C215 C216 120.3(7) . . ?
C215 C216 C211 120.2(7) . . ?
C226 C221 C222 119.5(6) . . ?
C226 C221 P2 117.0(5) . . ?
C222 C221 P2 123.5(5) . . ?
C221 C222 C223 119.6(7) . . ?
C224 C223 C222 120.0(7) . . ?
C223 C224 C225 120.2(7) . . ?
C226 C225 C224 120.2(7) . . ?
C225 C226 C221 120.6(7) . . ?
C21 N2 P2 118.0(5) . . ?
C21 N2 Co1 119.7(4) . . ?
P2 N2 Co1 119.5(3) . . ?
C26 C21 C22 117.4(6) . . ?
C26 C21 N2 119.0(6) . . ?
C22 C21 N2 123.6(6) . . ?
C23 C22 C21 121.2(7) . . ?
C24 C23 C22 119.8(8) . . ?
C23 C24 C25 120.5(8) . . ?
C24 C25 C26 119.9(8) . . ?
C25 C26 C21 121.2(7) . . ?
N3 Co2 N4 107.2(2) . . ?
N3 Co2 Cl3 107.97(18) . . ?
N4 Co2 Cl3 105.07(19) . . ?
N3 Co2 Cl4 107.54(17) . . ?
N4 Co2 Cl4 111.77(18) . . ?
Cl3 Co2 Cl4 116.82(8) . . ?
C31 N3 P3 118.5(5) . . ?
C31 N3 Co2 117.6(4) . . ?
P3 N3 Co2 120.9(3) . . ?
C36 C31 C32 118.2(7) . . ?
C36 C31 N3 121.2(6) . . ?
C32 C31 N3 120.6(6) . . ?
C33 C32 C31 120.5(7) . . ?
C34 C33 C32 120.5(8) . . ?
C33 C34 C35 119.6(8) . . ?
C34 C35 C36 119.3(8) . . ?
C31 C36 C35 121.9(7) . . ?
N3 P3 C321 115.3(3) . . ?
N3 P3 C311 110.8(3) . . ?
C321 P3 C311 110.7(3) . . ?
N3 P3 C3 108.6(3) . . ?
C321 P3 C3 105.7(3) . . ?
C311 P3 C3 105.1(3) . . ?
C316 C311 C312 119.5(6) . . ?
C316 C311 P3 124.2(5) . . ?
C312 C311 P3 116.3(5) . . ?
C313 C312 C311 119.9(7) . . ?
C314 C313 C312 120.5(7) . . ?
C313 C314 C315 120.1(7) . . ?
C314 C315 C316 120.3(7) . . ?
C311 C316 C315 119.7(7) . . ?
C326 C321 C322 119.8(6) . . ?
C326 C321 P3 118.7(5) . . ?
C322 C321 P3 121.4(5) . . ?
C323 C322 C321 120.3(7) . . ?
C324 C323 C322 118.9(7) . . ?
C325 C324 C323 121.6(7) . . ?
C324 C325 C326 120.4(7) . . ?
C325 C326 C321 118.9(7) . . ?
P3 C3 P4 121.4(4) . . ?
N4 P4 C421 113.9(3) . . ?
N4 P4 C411 111.5(3) . . ?
C421 P4 C411 110.9(3) . . ?
N4 P4 C3 108.9(3) . . ?
C421 P4 C3 108.6(3) . . ?
C411 P4 C3 102.5(3) . . ?
C412 C411 C416 119.9(6) . . ?
C412 C411 P4 117.1(5) . . ?
C416 C411 P4 123.0(5) . . ?
C413 C412 C411 120.1(7) . . ?
C414 C413 C412 119.8(7) . . ?
C415 C414 C413 120.4(7) . . ?
C414 C415 C416 120.8(7) . . ?
C415 C416 C411 119.0(7) . . ?
C422 C421 C426 118.8(6) . . ?
C422 C421 P4 119.4(5) . . ?
C426 C421 P4 121.8(5) . . ?
C423 C422 C421 120.5(7) . . ?
C424 C423 C422 120.0(7) . . ?
C423 C424 C425 121.0(7) . . ?
C424 C425 C426 119.5(7) . . ?
C425 C426 C421 120.2(6) . . ?
C41 N4 P4 119.1(5) . . ?
C41 N4 Co2 118.8(5) . . ?
P4 N4 Co2 119.7(3) . . ?
C42 C41 C46 117.3(7) . . ?
C42 C41 N4 119.0(6) . . ?
C46 C41 N4 123.8(6) . . ?
C41 C42 C43 122.4(7) . . ?
C44 C43 C42 119.5(8) . . ?
C45 C44 C43 119.5(8) . . ?
C44 C45 C46 120.7(8) . . ?
C45 C46 C41 120.7(8) . . ?
Cl1S C1AS Cl2S 106.0(7) . . ?
Cl2S C1BS Cl1S 103.7(9) . . ?
C1AS Cl1S C1BS 41.3(9) . . ?
C1BS Cl2S C1AS 42.3(10) . . ?
Cl3S C2AS Cl4S 112.8(8) . . ?
Cl3S C2BS Cl4S 113.3(10) . . ?
C2AS Cl3S C2BS 68.4(7) . . ?
C2BS Cl4S C2AS 65.2(7) . . ?
Cl6S C3S Cl5S 112.3(7) . . ?
Cl7S C4S Cl7S 115.5(10) . 2_655 ?
C4S Cl7S C4S 64.5(10) . 2_655 ?

loop_
_geom_bond_atom_site_label_1
_geom_bond_atom_site_label_2
_geom_bond_distance
_geom_bond_site_symmetry_2
_geom_bond_publ_flag
Co1 N1 2.030(6) . ?
Co1 N2 2.034(6) . ?
Co1 Cl1 2.272(2) . ?
Co1 Cl2 2.277(2) . ?
N1 C11 1.439(8) . ?
N1 P1 1.606(6) . ?
C11 C12 1.388(8) . ?
C11 C16 1.395(8) . ?
C12 C13 1.388(9) . ?
C13 C14 1.382(9) . ?
C14 C15 1.384(9) . ?
C15 C16 1.388(9) . ?
P1 C111 1.796(7) . ?
P1 C121 1.800(6) . ?
P1 C1 1.808(7) . ?
C111 C116 1.391(9) . ?
C111 C112 1.412(8) . ?
C112 C113 1.396(9) . ?
C113 C114 1.381(9) . ?
C114 C115 1.375(9) . ?
C115 C116 1.403(9) . ?
C121 C126 1.388(8) . ?
C121 C122 1.402(8) . ?
C122 C123 1.382(8) . ?
C123 C124 1.380(9) . ?
C124 C125 1.369(9) . ?
C125 C126 1.390(9) . ?
C1 P2 1.819(8) . ?
P2 N2 1.615(6) . ?
P2 C221 1.797(7) . ?
P2 C211 1.798(6) . ?
C211 C216 1.391(8) . ?
C211 C212 1.404(8) . ?
C212 C213 1.383(8) . ?
C213 C214 1.386(9) . ?
C214 C215 1.374(9) . ?
C215 C216 1.388(9) . ?
C221 C226 1.386(8) . ?
C221 C222 1.393(8) . ?
C222 C223 1.401(9) . ?
C223 C224 1.374(9) . ?
C224 C225 1.388(9) . ?
C225 C226 1.373(9) . ?
N2 C21 1.437(8) . ?
C21 C26 1.395(8) . ?
C21 C22 1.403(9) . ?
C22 C23 1.391(9) . ?
C23 C24 1.371(10) . ?
C24 C25 1.374(10) . ?
C25 C26 1.392(9) . ?
Co2 N3 2.030(6) . ?
Co2 N4 2.039(6) . ?
Co2 Cl3 2.273(2) . ?
Co2 Cl4 2.277(2) . ?
N3 C31 1.447(8) . ?
N3 P3 1.603(6) . ?
C31 C36 1.358(9) . ?
C31 C32 1.406(9) . ?
C32 C33 1.382(9) . ?
C33 C34 1.370(10) . ?
C34 C35 1.390(10) . ?
C35 C36 1.390(9) . ?
P3 C321 1.799(7) . ?
P3 C311 1.804(6) . ?
P3 C3 1.811(8) . ?
C311 C316 1.387(8) . ?
C311 C312 1.405(8) . ?
C312 C313 1.379(9) . ?
C313 C314 1.376(9) . ?
C314 C315 1.382(9) . ?
C315 C316 1.394(9) . ?
C321 C326 1.397(8) . ?
C321 C322 1.399(8) . ?
C322 C323 1.387(9) . ?
C323 C324 1.381(9) . ?
C324 C325 1.364(9) . ?
C325 C326 1.395(9) . ?
C3 P4 1.821(7) . ?
P4 N4 1.616(6) . ?
P4 C421 1.788(7) . ?
P4 C411 1.798(6) . ?
C411 C412 1.389(8) . ?
C411 C416 1.394(8) . ?
C412 C413 1.385(9) . ?
C413 C414 1.377(9) . ?
C414 C415 1.370(9) . ?
C415 C416 1.389(9) . ?
C421 C422 1.393(8) . ?
C421 C426 1.406(8) . ?
C422 C423 1.385(9) . ?
C423 C424 1.369(9) . ?
C424 C425 1.381(9) . ?
C425 C426 1.388(9) . ?
N4 C41 1.432(8) . ?
C41 C42 1.379(9) . ?
C41 C46 1.402(9) . ?
C42 C43 1.390(9) . ?
C43 C44 1.386(10) . ?
C44 C45 1.374(10) . ?
C45 C46 1.393(9) . ?
C1AS Cl1S 1.743(12) . ?
C1AS Cl2S 1.757(11) . ?
C1BS Cl2S 1.733(14) . ?
C1BS Cl1S 1.821(14) . ?
C2AS Cl3S 1.684(13) . ?
C2AS Cl4S 1.761(12) . ?
C2BS Cl3S 1.685(14) . ?
C2BS Cl4S 1.751(13) . ?
C3S Cl6S 1.724(10) . ?
C3S Cl5S 1.740(10) . ?
C4S Cl7S 1.705(13) . ?
C4S Cl7S 1.758(13) 2_655 ?
Cl7S C4S 1.758(13) 2_655 ?
